data_2243052
loop_
_publ_author_name
'Asegbeloyin, Jonnie N.'
'Ifeanyieze, Kenechukwu J.'
'Okpareke, Obinna C.'
'Oyeka, Ebube E.'
'Groutso, Tatiana V.'

_publ_section_title
;
 Crystal structure and Hirshfeld surface analysis of a new
 dithioglycoluril:
 1,4-bis(4-methoxyphenyl)-3<i>a</i>-methyltetrahydroimidazo[4,5-<i>d</i>]imidazole-2,5(1<i>H</i>,3<i>H</i>)-dithione
;
_journal_coeditor_code EX2021
_journal_issue 9
_journal_name_full 'Acta Crystallographica Section E'
_journal_page_first 1297
_journal_page_last 1300
_journal_paper_doi 10.1107/S2056989019010764
_journal_volume 75
_journal_year 2019
_chemical_formula_iupac 'C19 H20 N4 O2 S2'
_chemical_formula_moiety 'C19 H20 N4 O2 S2'
_chemical_formula_sum 'C19 H20 N4 O2 S2'
_chemical_formula_weight 400.51
_chemical_name_systematic
1,4-Bis(4-methoxyphenyl)-3<i>a</i>-methyltetrahydroimidazo[4,5-<i>d</i>]imidazole-2,5(1<i>H</i>,3<i>H</i>)-dithione
_space_group_crystal_system monoclinic
_space_group_IT_number 14
_space_group_name_Hall '-P 2ybc'
_space_group_name_H-M_alt 'P 1 21/c 1'
_symmetry_space_group_name_Hall '-P 2ybc'
_symmetry_space_group_name_H-M 'P 1 21/c 1'
_atom_sites_solution_hydrogens geom
_atom_sites_solution_primary iterative
_audit_creation_method
;
Olex2 1.2
(compiled 2018.05.29 svn.r3508 for OlexSys, GUI svn.r5506)
;
_cell_angle_alpha 90
_cell_angle_beta 98.329(2)
_cell_angle_gamma 90
_cell_formula_units_Z 4
_cell_length_a 13.1955(3)
_cell_length_b 10.0157(2)
_cell_length_c 14.5476(3)
_cell_measurement_reflns_used 11825
_cell_measurement_temperature 100.0(10)
_cell_measurement_theta_max 73.8440
_cell_measurement_theta_min 3.3560
_cell_volume 1902.36(7)
_computing_cell_refinement
;
CrysAlisPro (Rigaku OD, 2018)
;
_computing_data_collection
;
CrysAlisPro (Rigaku OD, 2018)
;
_computing_data_reduction
;
CrysAlisPro (Rigaku OD, 2018)
;
_computing_molecular_graphics
;
Mercury (Macrae <i>et al.</i>,  2008)
;
_computing_publication_material
;
<i>OLEX2</i> (Dolomanov <i>et al.</i>,  2009)
;
_computing_structure_refinement
;
<i>SHELXL2016/6</i> (Sheldrick, 2015)
;
_computing_structure_solution
;
<i>olex2.solve</i> (Bourhis <i>et al.</i>,  2015)
;
_diffrn_ambient_temperature 100.0(10)
_diffrn_detector 'CCD plate'
_diffrn_measured_fraction_theta_full 1.000
_diffrn_measured_fraction_theta_max 0.988
_diffrn_measurement_device 'four-circle diffractometer'
_diffrn_measurement_device_type 'Rigaku Oxford Diffraction XtaLAB Synergy, Dualflex, Pilatus 200K'
_diffrn_measurement_method '\w scans'
_diffrn_radiation_monochromator mirror
_diffrn_radiation_probe x-ray
_diffrn_radiation_type CuK\a
_diffrn_radiation_wavelength 1.54184
_diffrn_reflns_av_R_equivalents 0.0530
_diffrn_reflns_av_unetI/netI 0.0319
_diffrn_reflns_limit_h_max 15
_diffrn_reflns_limit_h_min -16
_diffrn_reflns_limit_k_max 12
_diffrn_reflns_limit_k_min -12
_diffrn_reflns_limit_l_max 15
_diffrn_reflns_limit_l_min -18
_diffrn_reflns_number 25390
_diffrn_reflns_theta_full 67.684
_diffrn_reflns_theta_max 74.199
_diffrn_reflns_theta_min 3.385
_diffrn_source 'micro-focus sealed X-ray tube'
_exptl_absorpt_coefficient_mu 2.725
_exptl_absorpt_correction_T_max 1.00000
_exptl_absorpt_correction_T_min 0.73484
_exptl_absorpt_correction_type multi-scan
_exptl_absorpt_process_details
;
(CrysAlisPro; Rigaku OD, 2018)
;
_exptl_crystal_colour 'clear colourless'
_exptl_crystal_density_diffrn 1.398
_exptl_crystal_description plate
_exptl_crystal_F_000 840
_exptl_crystal_size_max 0.12
_exptl_crystal_size_mid 0.05
_exptl_crystal_size_min 0.01
_refine_diff_density_max 0.631
_refine_diff_density_min -0.533
_refine_ls_extinction_method none
_refine_ls_goodness_of_fit_ref 1.222
_refine_ls_hydrogen_treatment constr
_refine_ls_matrix_type full
_refine_ls_number_parameters 247
_refine_ls_number_reflns 3824
_refine_ls_number_restraints 0
_refine_ls_restrained_S_all 1.222
_refine_ls_R_factor_all 0.0559
_refine_ls_R_factor_gt 0.0470
_refine_ls_shift/su_max 0.001
_refine_ls_shift/su_mean 0.000
_refine_ls_structure_factor_coef Fsqd
_refine_ls_weighting_details 'w=1/[\s^2^(Fo^2^)+(0.1000P)^2^] where P=(Fo^2^+2Fc^2^)/3'
_refine_ls_weighting_scheme calc
_refine_ls_wR_factor_gt 0.1491
_refine_ls_wR_factor_ref 0.1556
_reflns_number_gt 3267
_reflns_number_total 3824
_reflns_threshold_expression 'I > 2\s(I)'
_cod_data_source_file ex2021sup1.cif
_cod_data_source_block I
_cod_database_code 2243052
_shelx_space_group_comment
;
The symmetry employed for this shelxl refinement is uniquely defined
by the following loop, which should always be used as a source of
symmetry information in preference to the above space-group names.
They are only intended as comments.
;
_shelx_estimated_absorpt_t_min 0.736
_shelx_estimated_absorpt_t_max 0.973

loop_
_space_group_symop_operation_xyz
'x, y, z'
'-x, y+1/2, -z+1/2'
'-x, -y, -z'
'x, -y-1/2, z-1/2'

loop_
_atom_site_type_symbol
_atom_site_label
_atom_site_fract_x
_atom_site_fract_y
_atom_site_fract_z
_atom_site_U_iso_or_equiv
_atom_site_adp_type
_atom_site_calc_flag
_atom_site_occupancy
S S2 0.42015(4) 0.63758(5) 0.56357(4) 0.02883(19) Uani d 1
S S1 0.69303(4) 0.64039(6) 0.20550(4) 0.03272(19) Uani d 1
O O2 0.05235(12) 0.52239(19) 0.24656(13) 0.0411(4) Uani d 1
O O1 1.06251(13) 0.6869(2) 0.55605(14) 0.0501(5) Uani d 1
N N3 0.42969(13) 0.73812(19) 0.39262(13) 0.0282(4) Uani d 1
N N1 0.66847(13) 0.76111(19) 0.36715(13) 0.0282(4) Uani d 1
N N4 0.56744(13) 0.7746(2) 0.49428(13) 0.0302(4) Uani d 1
H H4 0.607926 0.773181 0.546222 0.036 Uiso calc 1
N N2 0.52813(13) 0.7489(2) 0.26451(13) 0.0321(4) Uani d 1
H H2 0.488712 0.728354 0.214118 0.039 Uiso calc 1
C C6 0.33311(15) 0.6860(2) 0.35217(14) 0.0278(4) Uani d 1
C C5 0.47370(15) 0.7169(2) 0.48150(15) 0.0269(4) Uani d 1
C C13 0.77144(15) 0.7412(2) 0.41232(15) 0.0285(5) Uani d 1
C C2 0.49454(16) 0.8198(2) 0.34048(15) 0.0288(5) Uani d 1
H H2A 0.462130 0.905134 0.320659 0.035 Uiso calc 1
C C9 0.14274(16) 0.5846(2) 0.27955(16) 0.0326(5) Uani d 1
C C1 0.62924(16) 0.7179(2) 0.28148(15) 0.0290(4) Uani d 1
C C3 0.59244(16) 0.8391(2) 0.41109(16) 0.0294(5) Uani d 1
C C11 0.31898(16) 0.5490(2) 0.34585(16) 0.0326(5) Uani d 1
H H11 0.373181 0.491552 0.365398 0.039 Uiso calc 1
C C10 0.22374(17) 0.4982(2) 0.31029(17) 0.0355(5) Uani d 1
H H10 0.213660 0.406289 0.306848 0.043 Uiso calc 1
C C8 0.15769(17) 0.7205(3) 0.28276(17) 0.0346(5) Uani d 1
H H8 0.104211 0.778010 0.261024 0.041 Uiso calc 1
C C7 0.25360(17) 0.7716(3) 0.31882(17) 0.0345(5) Uani d 1
H H7 0.264271 0.863400 0.320503 0.041 Uiso calc 1
C C14 0.84562(18) 0.8354(3) 0.40334(17) 0.0370(5) Uani d 1
H H14 0.829035 0.910173 0.366309 0.044 Uiso calc 1
C C16 0.96858(17) 0.7111(3) 0.50581(18) 0.0383(6) Uani d 1
C C15 0.94482(18) 0.8197(3) 0.44908(17) 0.0393(6) Uani d 1
H H15 0.994904 0.882321 0.441325 0.047 Uiso calc 1
C C18 0.79544(19) 0.6308(2) 0.4673(2) 0.0383(6) Uani d 1
H H18 0.745801 0.566657 0.473044 0.046 Uiso calc 1
C C4 0.62578(19) 0.9834(3) 0.42760(19) 0.0391(6) Uani d 1
H H4A 0.685302 0.986734 0.474091 0.059 Uiso calc 1
H H4B 0.571319 1.033392 0.448355 0.059 Uiso calc 1
H H4C 0.641782 1.021121 0.370769 0.059 Uiso calc 1
C C12 -0.03793(18) 0.6032(3) 0.2306(2) 0.0427(6) Uani d 1
H H12A -0.033051 0.663519 0.180189 0.064 Uiso calc 1
H H12B -0.044452 0.653243 0.285733 0.064 Uiso calc 1
H H12C -0.096868 0.546930 0.215268 0.064 Uiso calc 1
C C17 0.8940(2) 0.6156(3) 0.5143(2) 0.0432(6) Uani d 1
H H17 0.910343 0.541071 0.551726 0.052 Uiso calc 1
C C19 1.14391(19) 0.7756(4) 0.5431(2) 0.0588(9) Uani d 1
H H19A 1.151078 0.778830 0.478399 0.088 Uiso calc 1
H H19B 1.206604 0.744313 0.578239 0.088 Uiso calc 1
H H19C 1.128777 0.863354 0.563931 0.088 Uiso calc 1

loop_
_atom_site_aniso_label
_atom_site_aniso_U_11
_atom_site_aniso_U_22
_atom_site_aniso_U_33
_atom_site_aniso_U_12
_atom_site_aniso_U_13
_atom_site_aniso_U_23
S2 0.0231(3) 0.0352(3) 0.0281(3) -0.00311(18) 0.0035(2) 0.00066(19)
S1 0.0274(3) 0.0385(3) 0.0323(3) 0.0050(2) 0.0046(2) -0.0049(2)
O2 0.0238(8) 0.0425(10) 0.0540(11) 0.0022(7) -0.0052(7) -0.0128(8)
O1 0.0242(8) 0.0612(13) 0.0617(12) 0.0036(8) -0.0043(8) -0.0093(10)
N3 0.0207(8) 0.0359(10) 0.0283(9) -0.0014(7) 0.0043(7) 0.0021(7)
N1 0.0203(8) 0.0334(10) 0.0313(9) 0.0005(7) 0.0049(7) -0.0038(7)
N4 0.0218(8) 0.0410(11) 0.0281(9) -0.0041(7) 0.0050(7) -0.0020(8)
N2 0.0223(8) 0.0439(11) 0.0298(10) 0.0034(8) 0.0028(7) -0.0014(8)
C6 0.0218(10) 0.0368(12) 0.0245(10) 0.0012(8) 0.0031(8) -0.0011(9)
C5 0.0219(9) 0.0290(10) 0.0299(10) 0.0014(8) 0.0037(8) -0.0034(8)
C13 0.0230(10) 0.0336(11) 0.0294(11) -0.0037(8) 0.0055(8) -0.0073(9)
C2 0.0253(10) 0.0321(11) 0.0298(11) 0.0019(8) 0.0069(8) 0.0021(9)
C9 0.0251(11) 0.0397(12) 0.0319(11) 0.0037(9) 0.0006(8) -0.0074(9)
C1 0.0279(10) 0.0298(10) 0.0295(11) -0.0001(8) 0.0055(8) 0.0012(8)
C3 0.0261(10) 0.0322(11) 0.0318(11) -0.0005(8) 0.0101(8) -0.0035(9)
C11 0.0248(10) 0.0362(12) 0.0349(12) 0.0074(9) -0.0020(8) -0.0034(9)
C10 0.0291(11) 0.0322(12) 0.0430(13) 0.0016(9) -0.0027(9) -0.0046(10)
C8 0.0251(10) 0.0397(13) 0.0378(12) 0.0081(9) 0.0012(9) 0.0006(10)
C7 0.0286(11) 0.0341(12) 0.0397(12) 0.0022(9) 0.0010(9) 0.0007(10)
C14 0.0289(11) 0.0451(13) 0.0368(12) -0.0083(10) 0.0041(9) 0.0045(10)
C16 0.0259(11) 0.0487(14) 0.0395(13) 0.0019(10) 0.0018(9) -0.0091(11)
C15 0.0282(11) 0.0519(15) 0.0387(13) -0.0098(10) 0.0074(9) -0.0026(11)
C18 0.0281(11) 0.0340(12) 0.0517(15) -0.0039(9) 0.0020(10) -0.0011(10)
C4 0.0382(12) 0.0334(12) 0.0478(14) -0.0015(10) 0.0128(10) -0.0048(10)
C12 0.0240(11) 0.0507(15) 0.0518(15) 0.0035(10) 0.0002(10) -0.0070(12)
C17 0.0343(13) 0.0375(13) 0.0557(16) 0.0026(10) -0.0005(11) 0.0040(11)
C19 0.0237(12) 0.103(3) 0.0501(16) -0.0083(14) 0.0054(11) -0.0106(16)

loop_
_atom_type_symbol
_atom_type_description
_atom_type_scat_dispersion_real
_atom_type_scat_dispersion_imag
_atom_type_scat_source
C C 0.0181 0.0091 'International Tables Vol C Tables 4.2.6.8 and 6.1.1.4'
H H 0.0000 0.0000 'International Tables Vol C Tables 4.2.6.8 and 6.1.1.4'
N N 0.0311 0.0180 'International Tables Vol C Tables 4.2.6.8 and 6.1.1.4'
O O 0.0492 0.0322 'International Tables Vol C Tables 4.2.6.8 and 6.1.1.4'
S S 0.3331 0.5567 'International Tables Vol C Tables 4.2.6.8 and 6.1.1.4'

loop_
_geom_angle_atom_site_label_1
_geom_angle_atom_site_label_2
_geom_angle_atom_site_label_3
_geom_angle
C9 O2 C12 117.5(2)
C16 O1 C19 117.4(2)
C6 N3 C2 122.93(17)
C5 N3 C6 124.84(18)
C5 N3 C2 112.21(17)
C13 N1 C3 121.96(18)
C1 N1 C13 126.11(18)
C1 N1 C3 111.89(17)
C5 N4 H4 123.6
C5 N4 C3 112.89(18)
C3 N4 H4 123.6
C2 N2 H2 123.9
C1 N2 H2 123.9
C1 N2 C2 112.18(18)
C11 C6 N3 119.63(19)
C11 C6 C7 120.1(2)
C7 C6 N3 120.3(2)
N3 C5 S2 126.03(16)
N4 C5 S2 125.21(16)
N4 C5 N3 108.73(19)
C14 C13 N1 119.9(2)
C18 C13 N1 120.11(19)
C18 C13 C14 119.9(2)
N3 C2 H2A 112.0
N3 C2 C3 102.70(17)
N2 C2 N3 112.86(19)
N2 C2 H2A 112.0
N2 C2 C3 104.61(17)
C3 C2 H2A 112.0
O2 C9 C10 114.6(2)
O2 C9 C8 125.1(2)
C8 C9 C10 120.2(2)
N1 C1 S1 126.59(16)
N1 C1 N2 109.29(19)
N2 C1 S1 124.11(17)
N1 C3 C2 101.56(17)
N1 C3 C4 111.68(18)
N4 C3 N1 111.96(19)
N4 C3 C2 103.31(17)
N4 C3 C4 112.76(19)
C4 C3 C2 114.8(2)
C6 C11 H11 120.2
C10 C11 C6 119.7(2)
C10 C11 H11 120.2
C9 C10 H10 119.9
C11 C10 C9 120.1(2)
C11 C10 H10 119.9
C9 C8 H8 120.2
C9 C8 C7 119.6(2)
C7 C8 H8 120.2
C6 C7 C8 120.3(2)
C6 C7 H7 119.9
C8 C7 H7 119.9
C13 C14 H14 119.7
C13 C14 C15 120.6(2)
C15 C14 H14 119.7
O1 C16 C15 124.9(2)
O1 C16 C17 115.4(2)
C15 C16 C17 119.7(2)
C14 C15 H15 120.2
C16 C15 C14 119.7(2)
C16 C15 H15 120.2
C13 C18 H18 120.1
C13 C18 C17 119.7(2)
C17 C18 H18 120.1
C3 C4 H4A 109.5
C3 C4 H4B 109.5
C3 C4 H4C 109.5
H4A C4 H4B 109.5
H4A C4 H4C 109.5
H4B C4 H4C 109.5
O2 C12 H12A 109.5
O2 C12 H12B 109.5
O2 C12 H12C 109.5
H12A C12 H12B 109.5
H12A C12 H12C 109.5
H12B C12 H12C 109.5
C16 C17 H17 119.8
C18 C17 C16 120.3(2)
C18 C17 H17 119.8
O1 C19 H19A 109.5
O1 C19 H19B 109.5
O1 C19 H19C 109.5
H19A C19 H19B 109.5
H19A C19 H19C 109.5
H19B C19 H19C 109.5

loop_
_geom_bond_atom_site_label_1
_geom_bond_atom_site_label_2
_geom_bond_distance
S2 C5 1.674(2)
S1 C1 1.674(2)
O2 C9 1.370(3)
O2 C12 1.431(3)
O1 C16 1.366(3)
O1 C19 1.427(4)
N3 C6 1.423(3)
N3 C5 1.355(3)
N3 C2 1.472(3)
N1 C13 1.435(3)
N1 C1 1.350(3)
N1 C3 1.487(3)
N4 H4 0.8600
N4 C5 1.353(3)
N4 C3 1.451(3)
N2 H2 0.8600
N2 C2 1.437(3)
N2 C1 1.357(3)
C6 C11 1.386(3)
C6 C7 1.387(3)
C13 C14 1.379(3)
C13 C18 1.374(3)
C2 H2A 0.9800
C2 C3 1.542(3)
C9 C10 1.398(3)
C9 C8 1.375(4)
C3 C4 1.520(3)
C11 H11 0.9300
C11 C10 1.385(3)
C10 H10 0.9300
C8 H8 0.9300
C8 C7 1.395(3)
C7 H7 0.9300
C14 H14 0.9300
C14 C15 1.389(3)
C16 C15 1.374(4)
C16 C17 1.391(4)
C15 H15 0.9300
C18 H18 0.9300
C18 C17 1.388(4)
C4 H4A 0.9600
C4 H4B 0.9600
C4 H4C 0.9600
C12 H12A 0.9600
C12 H12B 0.9600
C12 H12C 0.9600
C17 H17 0.9300
C19 H19A 0.9600
C19 H19B 0.9600
C19 H19C 0.9600

loop_
_geom_hbond_atom_site_label_D
_geom_hbond_atom_site_label_H
_geom_hbond_atom_site_label_A
_geom_hbond_site_symmetry_A
_geom_hbond_distance_DH
_geom_hbond_distance_HA
_geom_hbond_distance_DA
_geom_hbond_angle_DHA
N2 H2 S2 4_575 0.86 2.62 3.265(2) 133
N4 H4 S1 4_576 0.86 2.57 3.382(2) 157
C7 H7 S1 2_655 0.93 2.87 3.786(3) 170
C12 H12B Cg 1_455 0.96 2.99 3.893(3) 157

_cod_database_fobs_code 2243052
